data_4120063
loop_
_publ_author_name
'Brian D. Rekken'
'Thomas M. Brown'
'James C. Fettinger'
'Felicitas Lips'
'Heikki M. Tuononen'
'Rolfe H. Herber'
'Philip P. Power'

_publ_section_title
;
 Dispersion Forces and Counterintuitive Steric Effects in Main Group
 Molecules: Heavier Group 14 (Si-Pb) Dichalcogenolate Carbene Analogues
 with Sub-90\% Interligand Bond Angles
;
_journal_name_full 'Journal of the American Chemical Society'
_journal_page_first 10134
_journal_page_last 10148
_journal_paper_doi 10.1021/ja403802a
_journal_volume 135
_journal_year 2013
_chemical_formula_moiety 'C48 H50 S2 Sn'
_chemical_formula_sum 'C48 H50 S2 Sn'
_chemical_formula_weight 809.69
_chemical_name_systematic
; 
 ? 
;
_space_group_IT_number 14
_symmetry_cell_setting monoclinic
_symmetry_space_group_name_Hall '-P 2ybc'
_symmetry_space_group_name_H-M 'P 1 21/c 1'
_atom_sites_solution_hydrogens geom
_atom_sites_solution_primary direct
_atom_sites_solution_secondary difmap
_audit_creation_method SHELXL-97
_cell_angle_alpha 90.00
_cell_angle_beta 95.268(1)
_cell_angle_gamma 90.00
_cell_formula_units_Z 4
_cell_length_a 13.7419(7)
_cell_length_b 18.3354(9)
_cell_length_c 16.0515(8)
_cell_measurement_reflns_used 9865
_cell_measurement_temperature 90(2)
_cell_measurement_theta_max 30.49
_cell_measurement_theta_min 2.67
_cell_volume 4027.3(3)
_computing_cell_refinement 'SAINT (7.68A) (Bruker, 2009)'
_computing_data_collection 'Apex2 (2010-7) (Bruker, 2010)'
_computing_data_reduction 'SAINT (7.68A) (Bruker, 2009)'
_computing_molecular_graphics 'SHELXTL 5.1, XP (Sheldrick, 1994)'
_computing_publication_material SHELXL97
_computing_structure_refinement 'SHELXL-97 (Sheldrick, 2008)'
_computing_structure_solution 'SHELXS-97 (Sheldrick, 2008)'
_diffrn_ambient_temperature 90(2)
_diffrn_measured_fraction_theta_full 0.999
_diffrn_measured_fraction_theta_max 0.999
_diffrn_measurement_device_type 'Bruker APEX-II CCD'
_diffrn_measurement_method '\f and \w scans'
_diffrn_radiation_monochromator graphite
_diffrn_radiation_source 'fine-focus sealed tube'
_diffrn_radiation_type MoK\a
_diffrn_radiation_wavelength 0.71073
_diffrn_reflns_av_R_equivalents 0.0303
_diffrn_reflns_av_sigmaI/netI 0.0250
_diffrn_reflns_limit_h_max 19
_diffrn_reflns_limit_h_min -19
_diffrn_reflns_limit_k_max 26
_diffrn_reflns_limit_k_min -26
_diffrn_reflns_limit_l_max 22
_diffrn_reflns_limit_l_min -22
_diffrn_reflns_number 54894
_diffrn_reflns_theta_full 30.51
_diffrn_reflns_theta_max 30.51
_diffrn_reflns_theta_min 2.56
_exptl_absorpt_coefficient_mu 0.770
_exptl_absorpt_correction_T_max 0.9132
_exptl_absorpt_correction_T_min 0.7884
_exptl_absorpt_correction_type multi-scan
_exptl_absorpt_process_details 'SADABS 2008/2 (Sheldrick, 2008)'
_exptl_crystal_colour Colourless
_exptl_crystal_density_diffrn 1.335
_exptl_crystal_description Plate
_exptl_crystal_F_000 1680
_exptl_crystal_size_max 0.32
_exptl_crystal_size_mid 0.31
_exptl_crystal_size_min 0.12
_refine_diff_density_max 0.522
_refine_diff_density_min -0.402
_refine_diff_density_rms 0.062
_refine_ls_extinction_method none
_refine_ls_goodness_of_fit_ref 1.028
_refine_ls_hydrogen_treatment constr
_refine_ls_matrix_type full
_refine_ls_number_parameters 481
_refine_ls_number_reflns 12284
_refine_ls_number_restraints 0
_refine_ls_restrained_S_all 1.028
_refine_ls_R_factor_all 0.0333
_refine_ls_R_factor_gt 0.0256
_refine_ls_shift/su_max 0.001
_refine_ls_shift/su_mean 0.000
_refine_ls_structure_factor_coef Fsqd
_refine_ls_weighting_details 'calc w=1/[\s^2^(Fo^2^)+(0.0322P)^2^+1.7168P] where P=(Fo^2^+2Fc^2^)/3'
_refine_ls_weighting_scheme calc
_refine_ls_wR_factor_gt 0.0642
_refine_ls_wR_factor_ref 0.0673
_reflns_number_gt 10515
_reflns_number_total 12284
_reflns_threshold_expression >2sigma(I)
_cod_data_source_file ja403802a_si_006.cif
_cod_data_source_block bdr87jcf
_cod_original_sg_symbol_H-M 'P 21/c '
_cod_database_code 4120063

loop_
_symmetry_equiv_pos_as_xyz
'x, y, z'
'-x, y+1/2, -z+1/2'
'-x, -y, -z'
'x, -y-1/2, z-1/2'

loop_
_atom_site_label
_atom_site_type_symbol
_atom_site_fract_x
_atom_site_fract_y
_atom_site_fract_z
_atom_site_U_iso_or_equiv
_atom_site_adp_type
_atom_site_occupancy
_atom_site_symmetry_multiplicity
_atom_site_calc_flag
_atom_site_refinement_flags
_atom_site_disorder_assembly
_atom_site_disorder_group
Sn1 Sn 0.276494(15) 0.639668(11) 0.303774(14) 0.01893(4) Uani 0.96 1 d P A 1
Sn1B Sn 0.2543(4) 0.6592(3) 0.3010(4) 0.0258(11) Uani 0.04 1 d P A 2
S1 S 0.13585(2) 0.64475(2) 0.19501(2) 0.01954(7) Uani 1 1 d . . .
S2 S 0.37877(2) 0.662733(19) 0.18745(2) 0.01688(7) Uani 1 1 d . . .
C1 C 0.03397(9) 0.60094(7) 0.23452(8) 0.0153(2) Uani 1 1 d . A .
C2 C 0.04156(9) 0.54448(7) 0.29489(8) 0.0162(2) Uani 1 1 d . . .
C3 C -0.04354(10) 0.51068(8) 0.31723(8) 0.0180(2) Uani 1 1 d . A .
H3 H -0.0385 0.4732 0.3583 0.022 Uiso 1 1 calc R . .
C4 C -0.13503(10) 0.53065(8) 0.28081(9) 0.0187(3) Uani 1 1 d . . .
H4 H -0.1920 0.5069 0.2965 0.022 Uiso 1 1 calc R A .
C5 C -0.14261(9) 0.58550(7) 0.22133(8) 0.0169(2) Uani 1 1 d . A .
H5 H -0.2052 0.5990 0.1960 0.020 Uiso 1 1 calc R . .
C6 C -0.05959(9) 0.62139(7) 0.19793(8) 0.0146(2) Uani 1 1 d . . .
C7 C 0.13632(10) 0.51794(7) 0.33795(8) 0.0173(2) Uani 1 1 d . A .
C8 C 0.19902(10) 0.47366(8) 0.29542(9) 0.0200(3) Uani 1 1 d . . .
C9 C 0.28477(11) 0.44682(8) 0.33874(10) 0.0242(3) Uani 1 1 d . A .
H9 H 0.3280 0.4179 0.3097 0.029 Uiso 1 1 calc R . .
C10 C 0.30823(11) 0.46146(8) 0.42325(10) 0.0250(3) Uani 1 1 d . . .
C11 C 0.24568(11) 0.50542(8) 0.46409(9) 0.0236(3) Uani 1 1 d . A .
H11 H 0.2615 0.5162 0.5216 0.028 Uiso 1 1 calc R . .
C12 C 0.16021(10) 0.53428(8) 0.42331(9) 0.0196(3) Uani 1 1 d . . .
C13 C 0.17548(11) 0.45425(8) 0.20436(9) 0.0239(3) Uani 1 1 d . A .
H13A H 0.1869 0.4968 0.1695 0.036 Uiso 1 1 calc R . .
H13B H 0.1068 0.4395 0.1949 0.036 Uiso 1 1 calc R . .
H13C H 0.2175 0.4140 0.1896 0.036 Uiso 1 1 calc R . .
C14 C 0.39836(13) 0.42895(10) 0.47015(12) 0.0357(4) Uani 1 1 d . A .
H14A H 0.4242 0.4629 0.5139 0.053 Uiso 1 1 calc R . .
H14B H 0.4480 0.4202 0.4312 0.053 Uiso 1 1 calc R . .
H14C H 0.3813 0.3827 0.4958 0.053 Uiso 1 1 calc R . .
C15 C 0.09776(11) 0.58542(9) 0.46968(9) 0.0260(3) Uani 1 1 d . A .
H15A H 0.0358 0.5614 0.4786 0.039 Uiso 1 1 calc R . .
H15B H 0.0847 0.6299 0.4366 0.039 Uiso 1 1 calc R . .
H15C H 0.1323 0.5981 0.5239 0.039 Uiso 1 1 calc R . .
C16 C -0.07441(9) 0.67826(7) 0.13123(8) 0.0152(2) Uani 1 1 d . A .
C17 C -0.07366(9) 0.75274(8) 0.15081(8) 0.0170(2) Uani 1 1 d . . .
C18 C -0.09616(10) 0.80367(8) 0.08716(9) 0.0186(3) Uani 1 1 d . A .
H18 H -0.0955 0.8541 0.1007 0.022 Uiso 1 1 calc R . .
C19 C -0.11958(10) 0.78244(8) 0.00454(9) 0.0180(2) Uani 1 1 d . . .
C20 C -0.11829(10) 0.70797(8) -0.01389(8) 0.0180(2) Uani 1 1 d . A .
H20 H -0.1330 0.6926 -0.0702 0.022 Uiso 1 1 calc R . .
C21 C -0.09605(9) 0.65559(7) 0.04777(8) 0.0163(2) Uani 1 1 d . . .
C22 C -0.05003(11) 0.77861(8) 0.23960(9) 0.0223(3) Uani 1 1 d . A .
H22A H -0.1022 0.7636 0.2736 0.034 Uiso 1 1 calc R . .
H22B H -0.0446 0.8319 0.2403 0.034 Uiso 1 1 calc R . .
H22C H 0.0120 0.7572 0.2626 0.034 Uiso 1 1 calc R . .
C23 C -0.14849(12) 0.83742(9) -0.06299(10) 0.0245(3) Uani 1 1 d . A .
H23A H -0.1405 0.8868 -0.0399 0.037 Uiso 1 1 calc R . .
H23B H -0.2169 0.8297 -0.0841 0.037 Uiso 1 1 calc R . .
H23C H -0.1068 0.8315 -0.1089 0.037 Uiso 1 1 calc R . .
C24 C -0.09511(10) 0.57576(8) 0.02555(9) 0.0194(3) Uani 1 1 d . A .
H24A H -0.1503 0.5513 0.0482 0.029 Uiso 1 1 calc R . .
H24B H -0.0338 0.5537 0.0494 0.029 Uiso 1 1 calc R . .
H24C H -0.1006 0.5703 -0.0354 0.029 Uiso 1 1 calc R . .
C25 C 0.47804(9) 0.70863(7) 0.24444(8) 0.0147(2) Uani 1 1 d . A .
C26 C 0.46336(9) 0.76614(8) 0.30043(8) 0.0170(2) Uani 1 1 d . . .
C27 C 0.54454(10) 0.80301(8) 0.33880(9) 0.0206(3) Uani 1 1 d . A .
H27 H 0.5349 0.8424 0.3756 0.025 Uiso 1 1 calc R . .
C28 C 0.63886(10) 0.78331(8) 0.32419(9) 0.0217(3) Uani 1 1 d . . .
H28 H 0.6932 0.8087 0.3512 0.026 Uiso 1 1 calc R A .
C29 C 0.65340(9) 0.72631(8) 0.26990(9) 0.0193(3) Uani 1 1 d . A .
H29 H 0.7181 0.7127 0.2601 0.023 Uiso 1 1 calc R . .
C30 C 0.57429(9) 0.68863(7) 0.22936(8) 0.0156(2) Uani 1 1 d . . .
C31 C 0.36489(9) 0.78923(8) 0.32428(8) 0.0173(2) Uani 1 1 d . A .
C32 C 0.29788(10) 0.82695(8) 0.26808(9) 0.0188(3) Uani 1 1 d . . .
C33 C 0.21044(10) 0.85199(8) 0.29609(10) 0.0216(3) Uani 1 1 d . A .
H33 H 0.1648 0.8765 0.2578 0.026 Uiso 1 1 calc R . .
C34 C 0.18828(10) 0.84216(9) 0.37793(10) 0.0237(3) Uani 1 1 d . . .
C35 C 0.25433(11) 0.80458(9) 0.43250(9) 0.0254(3) Uani 1 1 d . A .
H35 H 0.2392 0.7966 0.4884 0.030 Uiso 1 1 calc R . .
C36 C 0.34246(10) 0.77807(8) 0.40772(9) 0.0214(3) Uani 1 1 d . . .
C37 C 0.31760(12) 0.84188(9) 0.17889(10) 0.0250(3) Uani 1 1 d . A .
H37A H 0.2908 0.8021 0.1430 0.038 Uiso 1 1 calc R . .
H37B H 0.3883 0.8453 0.1753 0.038 Uiso 1 1 calc R . .
H37C H 0.2866 0.8879 0.1604 0.038 Uiso 1 1 calc R . .
C38 C 0.09567(11) 0.87308(10) 0.40797(12) 0.0331(4) Uani 1 1 d . A .
H38A H 0.0742 0.9152 0.3734 0.050 Uiso 1 1 calc R . .
H38B H 0.1083 0.8884 0.4664 0.050 Uiso 1 1 calc R . .
H38C H 0.0445 0.8357 0.4035 0.050 Uiso 1 1 calc R . .
C39 C 0.41060(11) 0.73858(11) 0.47125(9) 0.0305(4) Uani 1 1 d . A .
H39A H 0.4511 0.7741 0.5042 0.046 Uiso 1 1 calc R . .
H39B H 0.4527 0.7057 0.4424 0.046 Uiso 1 1 calc R . .
H39C H 0.3724 0.7102 0.5084 0.046 Uiso 1 1 calc R . .
C40 C 0.59418(9) 0.63102(7) 0.16727(8) 0.0155(2) Uani 1 1 d . A .
C41 C 0.58414(10) 0.55629(8) 0.18519(9) 0.0191(3) Uani 1 1 d . . .
C42 C 0.60303(10) 0.50495(8) 0.12466(9) 0.0213(3) Uani 1 1 d . A .
H42 H 0.5965 0.4546 0.1369 0.026 Uiso 1 1 calc R . .
C43 C 0.63114(10) 0.52527(8) 0.04679(9) 0.0203(3) Uani 1 1 d . . .
C44 C 0.64418(10) 0.59914(8) 0.03173(8) 0.0187(3) Uani 1 1 d . A .
H44 H 0.6655 0.6138 -0.0204 0.022 Uiso 1 1 calc R . .
C45 C 0.62702(9) 0.65243(7) 0.09067(8) 0.0160(2) Uani 1 1 d . . .
C46 C 0.55519(12) 0.53151(9) 0.26903(10) 0.0284(3) Uani 1 1 d . A .
H46A H 0.4885 0.5479 0.2759 0.043 Uiso 1 1 calc R . .
H46B H 0.6003 0.5523 0.3136 0.043 Uiso 1 1 calc R . .
H46C H 0.5579 0.4782 0.2721 0.043 Uiso 1 1 calc R . .
C47 C 0.64764(12) 0.46926(9) -0.01961(10) 0.0286(3) Uani 1 1 d . A .
H47A H 0.6322 0.4908 -0.0751 0.043 Uiso 1 1 calc R . .
H47B H 0.6053 0.4270 -0.0132 0.043 Uiso 1 1 calc R . .
H47C H 0.7161 0.4537 -0.0136 0.043 Uiso 1 1 calc R . .
C48 C 0.64589(10) 0.73157(8) 0.07163(9) 0.0197(3) Uani 1 1 d . A .
H48A H 0.7109 0.7455 0.0969 0.030 Uiso 1 1 calc R . .
H48B H 0.5963 0.7621 0.0947 0.030 Uiso 1 1 calc R . .
H48C H 0.6427 0.7385 0.0109 0.030 Uiso 1 1 calc R . .

loop_
_atom_site_aniso_label
_atom_site_aniso_U_11
_atom_site_aniso_U_22
_atom_site_aniso_U_33
_atom_site_aniso_U_23
_atom_site_aniso_U_13
_atom_site_aniso_U_12
Sn1 0.01730(9) 0.02305(10) 0.01632(5) 0.00140(6) 0.00081(6) -0.00672(6)
Sn1B 0.020(2) 0.026(3) 0.0327(19) -0.0003(18) 0.0095(16) 0.0005(14)
S1 0.01327(14) 0.02278(17) 0.02266(16) 0.00687(13) 0.00206(12) -0.00227(12)
S2 0.01311(14) 0.01907(15) 0.01855(15) -0.00441(12) 0.00192(11) -0.00205(11)
C1 0.0132(5) 0.0169(6) 0.0160(6) -0.0004(5) 0.0016(4) -0.0020(4)
C2 0.0162(6) 0.0163(6) 0.0161(6) -0.0002(5) 0.0015(4) -0.0009(5)
C3 0.0197(6) 0.0177(6) 0.0168(6) 0.0014(5) 0.0029(5) -0.0035(5)
C4 0.0167(6) 0.0194(6) 0.0205(6) -0.0017(5) 0.0051(5) -0.0046(5)
C5 0.0148(5) 0.0177(6) 0.0184(6) -0.0026(5) 0.0020(5) -0.0006(5)
C6 0.0152(5) 0.0148(6) 0.0138(5) -0.0022(4) 0.0012(4) -0.0011(4)
C7 0.0175(6) 0.0155(6) 0.0187(6) 0.0034(5) -0.0003(5) -0.0026(5)
C8 0.0193(6) 0.0172(6) 0.0230(7) 0.0004(5) -0.0001(5) -0.0019(5)
C9 0.0207(7) 0.0186(7) 0.0324(8) -0.0014(6) -0.0014(6) 0.0013(5)
C10 0.0225(7) 0.0192(7) 0.0316(8) 0.0050(6) -0.0069(6) -0.0025(5)
C11 0.0265(7) 0.0230(7) 0.0199(7) 0.0057(5) -0.0050(5) -0.0047(6)
C12 0.0222(6) 0.0192(6) 0.0174(6) 0.0037(5) 0.0012(5) -0.0040(5)
C13 0.0244(7) 0.0231(7) 0.0239(7) -0.0048(6) 0.0005(5) 0.0010(6)
C14 0.0295(8) 0.0298(9) 0.0445(10) 0.0027(7) -0.0138(7) 0.0028(7)
C15 0.0279(7) 0.0336(8) 0.0165(6) -0.0010(6) 0.0021(5) -0.0009(6)
C16 0.0124(5) 0.0174(6) 0.0159(6) -0.0006(5) 0.0011(4) -0.0003(4)
C17 0.0149(6) 0.0187(6) 0.0173(6) -0.0018(5) 0.0010(4) -0.0016(5)
C18 0.0180(6) 0.0159(6) 0.0220(6) -0.0012(5) 0.0025(5) -0.0003(5)
C19 0.0161(6) 0.0190(6) 0.0190(6) 0.0020(5) 0.0018(5) 0.0002(5)
C20 0.0175(6) 0.0214(7) 0.0153(6) -0.0008(5) 0.0023(5) 0.0007(5)
C21 0.0142(5) 0.0178(6) 0.0170(6) -0.0013(5) 0.0019(4) 0.0002(5)
C22 0.0277(7) 0.0205(7) 0.0182(6) -0.0042(5) -0.0013(5) -0.0013(5)
C23 0.0286(7) 0.0220(7) 0.0226(7) 0.0050(6) 0.0010(6) 0.0010(6)
C24 0.0224(6) 0.0177(6) 0.0182(6) -0.0025(5) 0.0021(5) 0.0010(5)
C25 0.0125(5) 0.0170(6) 0.0146(5) -0.0001(5) 0.0015(4) -0.0018(4)
C26 0.0148(6) 0.0202(6) 0.0161(6) -0.0018(5) 0.0023(4) 0.0001(5)
C27 0.0195(6) 0.0228(7) 0.0198(6) -0.0069(5) 0.0021(5) -0.0018(5)
C28 0.0156(6) 0.0274(7) 0.0221(7) -0.0069(6) 0.0011(5) -0.0052(5)
C29 0.0127(5) 0.0256(7) 0.0197(6) -0.0031(5) 0.0023(5) -0.0014(5)
C30 0.0145(5) 0.0177(6) 0.0149(6) -0.0004(5) 0.0027(4) -0.0007(5)
C31 0.0149(6) 0.0188(6) 0.0185(6) -0.0049(5) 0.0030(4) -0.0006(5)
C32 0.0195(6) 0.0149(6) 0.0221(6) -0.0032(5) 0.0027(5) -0.0007(5)
C33 0.0179(6) 0.0170(6) 0.0294(7) -0.0055(5) 0.0005(5) 0.0022(5)
C34 0.0166(6) 0.0251(7) 0.0298(8) -0.0112(6) 0.0041(5) -0.0009(5)
C35 0.0204(7) 0.0353(8) 0.0212(7) -0.0080(6) 0.0059(5) -0.0005(6)
C36 0.0176(6) 0.0279(7) 0.0189(6) -0.0044(5) 0.0027(5) 0.0010(5)
C37 0.0280(7) 0.0235(7) 0.0239(7) 0.0038(6) 0.0040(6) 0.0028(6)
C38 0.0183(7) 0.0419(10) 0.0398(9) -0.0186(8) 0.0061(6) 0.0037(6)
C39 0.0240(7) 0.0503(11) 0.0172(7) -0.0001(7) 0.0023(5) 0.0059(7)
C40 0.0108(5) 0.0181(6) 0.0175(6) -0.0018(5) 0.0009(4) 0.0010(4)
C41 0.0152(6) 0.0203(7) 0.0219(6) 0.0023(5) 0.0022(5) 0.0011(5)
C42 0.0187(6) 0.0160(6) 0.0288(7) 0.0006(5) 0.0006(5) 0.0012(5)
C43 0.0158(6) 0.0209(7) 0.0238(7) -0.0057(5) -0.0008(5) 0.0037(5)
C44 0.0165(6) 0.0229(7) 0.0169(6) -0.0014(5) 0.0020(5) 0.0035(5)
C45 0.0123(5) 0.0184(6) 0.0173(6) -0.0005(5) 0.0005(4) 0.0009(4)
C46 0.0331(8) 0.0245(7) 0.0287(8) 0.0091(6) 0.0092(6) 0.0027(6)
C47 0.0282(8) 0.0260(8) 0.0313(8) -0.0114(6) 0.0004(6) 0.0059(6)
C48 0.0202(6) 0.0192(6) 0.0201(6) 0.0003(5) 0.0036(5) -0.0008(5)

loop_
_atom_type_symbol
_atom_type_description
_atom_type_scat_dispersion_real
_atom_type_scat_dispersion_imag
_atom_type_scat_source
C C 0.0033 0.0016 'International Tables Vol C Tables 4.2.6.8 and 6.1.1.4'
H H 0.0000 0.0000 'International Tables Vol C Tables 4.2.6.8 and 6.1.1.4'
S S 0.1246 0.1234 'International Tables Vol C Tables 4.2.6.8 and 6.1.1.4'
Sn Sn -0.6537 1.4246 'International Tables Vol C Tables 4.2.6.8 and 6.1.1.4'

loop_
_geom_angle_atom_site_label_1
_geom_angle_atom_site_label_2
_geom_angle_atom_site_label_3
_geom_angle
S2 Sn1 S1 85.553(13)
S1 Sn1B S2 87.1(2)
C1 S1 Sn1B 108.68(16)
C1 S1 Sn1 108.61(5)
C25 S2 Sn1 98.88(4)
C25 S2 Sn1B 99.95(15)
C6 C1 C2 119.04(11)
C6 C1 S1 116.55(10)
C2 C1 S1 124.26(10)
C3 C2 C1 119.26(12)
C3 C2 C7 116.71(12)
C1 C2 C7 124.03(11)
C4 C3 C2 121.47(13)
C4 C3 H3 119.3
C2 C3 H3 119.3
C5 C4 C3 119.39(12)
C5 C4 H4 120.3
C3 C4 H4 120.3
C4 C5 C6 121.05(12)
C4 C5 H5 119.5
C6 C5 H5 119.5
C5 C6 C1 119.79(12)
C5 C6 C16 117.37(11)
C1 C6 C16 122.77(11)
C8 C7 C12 119.71(13)
C8 C7 C2 120.60(12)
C12 C7 C2 119.59(12)
C9 C8 C7 119.13(13)
C9 C8 C13 119.55(13)
C7 C8 C13 121.32(12)
C10 C9 C8 121.68(14)
C10 C9 H9 119.2
C8 C9 H9 119.2
C11 C10 C9 118.36(13)
C11 C10 C14 120.60(15)
C9 C10 C14 121.03(15)
C10 C11 C12 122.04(14)
C10 C11 H11 119.0
C12 C11 H11 119.0
C11 C12 C7 119.06(13)
C11 C12 C15 119.71(13)
C7 C12 C15 121.15(13)
C8 C13 H13A 109.5
C8 C13 H13B 109.5
H13A C13 H13B 109.5
C8 C13 H13C 109.5
H13A C13 H13C 109.5
H13B C13 H13C 109.5
C10 C14 H14A 109.5
C10 C14 H14B 109.5
H14A C14 H14B 109.5
C10 C14 H14C 109.5
H14A C14 H14C 109.5
H14B C14 H14C 109.5
C12 C15 H15A 109.5
C12 C15 H15B 109.5
H15A C15 H15B 109.5
C12 C15 H15C 109.5
H15A C15 H15C 109.5
H15B C15 H15C 109.5
C17 C16 C21 119.85(12)
C17 C16 C6 121.43(12)
C21 C16 C6 118.58(12)
C18 C17 C16 119.39(12)
C18 C17 C22 119.62(12)
C16 C17 C22 120.98(12)
C19 C18 C17 121.74(13)
C19 C18 H18 119.1
C17 C18 H18 119.1
C18 C19 C20 117.96(13)
C18 C19 C23 121.41(13)
C20 C19 C23 120.60(13)
C21 C20 C19 121.97(13)
C21 C20 H20 119.0
C19 C20 H20 119.0
C20 C21 C16 119.07(12)
C20 C21 C24 120.51(12)
C16 C21 C24 120.42(12)
C17 C22 H22A 109.5
C17 C22 H22B 109.5
H22A C22 H22B 109.5
C17 C22 H22C 109.5
H22A C22 H22C 109.5
H22B C22 H22C 109.5
C19 C23 H23A 109.5
C19 C23 H23B 109.5
H23A C23 H23B 109.5
C19 C23 H23C 109.5
H23A C23 H23C 109.5
H23B C23 H23C 109.5
C21 C24 H24A 109.5
C21 C24 H24B 109.5
H24A C24 H24B 109.5
C21 C24 H24C 109.5
H24A C24 H24C 109.5
H24B C24 H24C 109.5
C26 C25 C30 119.54(11)
C26 C25 S2 122.14(9)
C30 C25 S2 118.25(10)
C27 C26 C25 119.12(12)
C27 C26 C31 116.94(12)
C25 C26 C31 123.91(12)
C28 C27 C26 121.35(13)
C28 C27 H27 119.3
C26 C27 H27 119.3
C27 C28 C29 119.58(13)
C27 C28 H28 120.2
C29 C28 H28 120.2
C28 C29 C30 120.95(12)
C28 C29 H29 119.5
C30 C29 H29 119.5
C29 C30 C25 119.45(12)
C29 C30 C40 118.55(11)
C25 C30 C40 121.90(11)
C32 C31 C36 119.33(12)
C32 C31 C26 121.77(12)
C36 C31 C26 118.69(12)
C33 C32 C31 119.04(13)
C33 C32 C37 118.73(13)
C31 C32 C37 122.24(12)
C34 C33 C32 122.11(14)
C34 C33 H33 118.9
C32 C33 H33 118.9
C35 C34 C33 118.37(13)
C35 C34 C38 120.43(15)
C33 C34 C38 121.18(15)
C34 C35 C36 121.87(14)
C34 C35 H35 119.1
C36 C35 H35 119.1
C35 C36 C31 119.27(13)
C35 C36 C39 118.44(13)
C31 C36 C39 122.29(12)
C32 C37 H37A 109.5
C32 C37 H37B 109.5
H37A C37 H37B 109.5
C32 C37 H37C 109.5
H37A C37 H37C 109.5
H37B C37 H37C 109.5
C34 C38 H38A 109.5
C34 C38 H38B 109.5
H38A C38 H38B 109.5
C34 C38 H38C 109.5
H38A C38 H38C 109.5
H38B C38 H38C 109.5
C36 C39 H39A 109.5
C36 C39 H39B 109.5
H39A C39 H39B 109.5
C36 C39 H39C 109.5
H39A C39 H39C 109.5
H39B C39 H39C 109.5
C45 C40 C41 119.73(12)
C45 C40 C30 118.65(12)
C41 C40 C30 121.58(12)
C42 C41 C40 119.09(13)
C42 C41 C46 119.98(13)
C40 C41 C46 120.92(13)
C43 C42 C41 121.99(13)
C43 C42 H42 119.0
C41 C42 H42 119.0
C44 C43 C42 117.86(13)
C44 C43 C47 120.60(14)
C42 C43 C47 121.53(14)
C43 C44 C45 122.14(13)
C43 C44 H44 118.9
C45 C44 H44 118.9
C44 C45 C40 119.07(12)
C44 C45 C48 119.53(12)
C40 C45 C48 121.39(12)
C41 C46 H46A 109.5
C41 C46 H46B 109.5
H46A C46 H46B 109.5
C41 C46 H46C 109.5
H46A C46 H46C 109.5
H46B C46 H46C 109.5
C43 C47 H47A 109.5
C43 C47 H47B 109.5
H47A C47 H47B 109.5
C43 C47 H47C 109.5
H47A C47 H47C 109.5
H47B C47 H47C 109.5
C45 C48 H48A 109.5
C45 C48 H48B 109.5
H48A C48 H48B 109.5
C45 C48 H48C 109.5
H48A C48 H48C 109.5
H48B C48 H48C 109.5

loop_
_geom_bond_atom_site_label_1
_geom_bond_atom_site_label_2
_geom_bond_distance
Sn1 S2 2.4744(4)
Sn1 S1 2.4844(4)
Sn1B S1 2.260(6)
Sn1B S2 2.613(6)
S1 C1 1.7806(13)
S2 C25 1.7824(13)
C1 C6 1.4142(18)
C1 C2 1.4152(18)
C2 C3 1.3989(18)
C2 C7 1.4982(18)
C3 C4 1.3862(19)
C3 H3 0.9500
C4 C5 1.3840(19)
C4 H4 0.9500
C5 C6 1.3980(18)
C5 H5 0.9500
C6 C16 1.4950(18)
C7 C8 1.406(2)
C7 C12 1.4116(19)
C8 C9 1.401(2)
C8 C13 1.510(2)
C9 C10 1.391(2)
C9 H9 0.9500
C10 C11 1.386(2)
C10 C14 1.512(2)
C11 C12 1.395(2)
C11 H11 0.9500
C12 C15 1.512(2)
C13 H13A 0.9800
C13 H13B 0.9800
C13 H13C 0.9800
C14 H14A 0.9800
C14 H14B 0.9800
C14 H14C 0.9800
C15 H15A 0.9800
C15 H15B 0.9800
C15 H15C 0.9800
C16 C17 1.4011(19)
C16 C21 1.4080(18)
C17 C18 1.3977(19)
C17 C22 1.5089(19)
C18 C19 1.3913(19)
C18 H18 0.9500
C19 C20 1.3975(19)
C19 C23 1.507(2)
C20 C21 1.3928(19)
C20 H20 0.9500
C21 C24 1.5070(19)
C22 H22A 0.9800
C22 H22B 0.9800
C22 H22C 0.9800
C23 H23A 0.9800
C23 H23B 0.9800
C23 H23C 0.9800
C24 H24A 0.9800
C24 H24B 0.9800
C24 H24C 0.9800
C25 C26 1.4120(18)
C25 C30 1.4147(17)
C26 C27 1.3980(19)
C26 C31 1.5006(18)
C27 C28 1.3861(19)
C27 H27 0.9500
C28 C29 1.387(2)
C28 H28 0.9500
C29 C30 1.3975(18)
C29 H29 0.9500
C30 C40 1.4945(18)
C31 C32 1.4098(19)
C31 C36 1.4164(19)
C32 C33 1.3986(19)
C32 C37 1.506(2)
C33 C34 1.387(2)
C33 H33 0.9500
C34 C35 1.386(2)
C34 C38 1.512(2)
C35 C36 1.3963(19)
C35 H35 0.9500
C36 C39 1.505(2)
C37 H37A 0.9800
C37 H37B 0.9800
C37 H37C 0.9800
C38 H38A 0.9800
C38 H38B 0.9800
C38 H38C 0.9800
C39 H39A 0.9800
C39 H39B 0.9800
C39 H39C 0.9800
C40 C45 1.4041(18)
C40 C41 1.4095(19)
C41 C42 1.394(2)
C41 C46 1.508(2)
C42 C43 1.392(2)
C42 H42 0.9500
C43 C44 1.390(2)
C43 C47 1.512(2)
C44 C45 1.3951(19)
C44 H44 0.9500
C45 C48 1.5102(19)
C46 H46A 0.9800
C46 H46B 0.9800
C46 H46C 0.9800
C47 H47A 0.9800
C47 H47B 0.9800
C47 H47C 0.9800
C48 H48A 0.9800
C48 H48B 0.9800
C48 H48C 0.9800

loop_
_geom_torsion_atom_site_label_1
_geom_torsion_atom_site_label_2
_geom_torsion_atom_site_label_3
_geom_torsion_atom_site_label_4
_geom_torsion
S2 Sn1B S1 C1 155.69(9)
S2 Sn1B S1 Sn1 64.4(9)
S2 Sn1 S1 C1 160.43(5)
S2 Sn1 S1 Sn1B -107.5(9)
S1 Sn1 S2 C25 151.33(5)
S1 Sn1 S2 Sn1B 54.5(8)
S1 Sn1B S2 C25 158.45(12)
S1 Sn1B S2 Sn1 -116.8(9)
Sn1B S1 C1 C6 146.05(16)
Sn1 S1 C1 C6 156.60(9)
Sn1B S1 C1 C2 -38.50(18)
Sn1 S1 C1 C2 -27.95(13)
C6 C1 C2 C3 -0.41(19)
S1 C1 C2 C3 -175.75(10)
C6 C1 C2 C7 179.95(12)
S1 C1 C2 C7 4.61(19)
C1 C2 C3 C4 0.8(2)
C7 C2 C3 C4 -179.53(13)
C2 C3 C4 C5 -0.4(2)
C3 C4 C5 C6 -0.5(2)
C4 C5 C6 C1 0.9(2)
C4 C5 C6 C16 178.07(12)
C2 C1 C6 C5 -0.40(19)
S1 C1 C6 C5 175.29(10)
C2 C1 C6 C16 -177.46(12)
S1 C1 C6 C16 -1.76(17)
C3 C2 C7 C8 105.39(15)
C1 C2 C7 C8 -74.97(18)
C3 C2 C7 C12 -71.11(17)
C1 C2 C7 C12 108.53(15)
C12 C7 C8 C9 -0.4(2)
C2 C7 C8 C9 -176.87(13)
C12 C7 C8 C13 179.31(13)
C2 C7 C8 C13 2.8(2)
C7 C8 C9 C10 1.6(2)
C13 C8 C9 C10 -178.13(14)
C8 C9 C10 C11 -1.8(2)
C8 C9 C10 C14 176.86(15)
C9 C10 C11 C12 0.8(2)
C14 C10 C11 C12 -177.82(14)
C10 C11 C12 C7 0.3(2)
C10 C11 C12 C15 -176.48(14)
C8 C7 C12 C11 -0.5(2)
C2 C7 C12 C11 175.99(12)
C8 C7 C12 C15 176.22(13)
C2 C7 C12 C15 -7.2(2)
C5 C6 C16 C17 101.27(15)
C1 C6 C16 C17 -81.61(17)
C5 C6 C16 C21 -74.42(16)
C1 C6 C16 C21 102.71(15)
C21 C16 C17 C18 1.11(19)
C6 C16 C17 C18 -174.52(12)
C21 C16 C17 C22 -179.57(12)
C6 C16 C17 C22 4.80(19)
C16 C17 C18 C19 0.1(2)
C22 C17 C18 C19 -179.21(13)
C17 C18 C19 C20 -1.2(2)
C17 C18 C19 C23 177.00(13)
C18 C19 C20 C21 1.0(2)
C23 C19 C20 C21 -177.14(13)
C19 C20 C21 C16 0.1(2)
C19 C20 C21 C24 -179.84(12)
C17 C16 C21 C20 -1.24(19)
C6 C16 C21 C20 174.52(12)
C17 C16 C21 C24 178.75(12)
C6 C16 C21 C24 -5.50(18)
Sn1 S2 C25 C26 -48.07(11)
Sn1B S2 C25 C26 -37.85(16)
Sn1 S2 C25 C30 135.11(10)
Sn1B S2 C25 C30 145.33(15)
C30 C25 C26 C27 1.1(2)
S2 C25 C26 C27 -175.71(11)
C30 C25 C26 C31 -176.74(12)
S2 C25 C26 C31 6.47(19)
C25 C26 C27 C28 -1.3(2)
C31 C26 C27 C28 176.71(14)
C26 C27 C28 C29 0.6(2)
C27 C28 C29 C30 0.3(2)
C28 C29 C30 C25 -0.5(2)
C28 C29 C30 C40 175.99(13)
C26 C25 C30 C29 -0.23(19)
S2 C25 C30 C29 176.67(10)
C26 C25 C30 C40 -176.57(12)
S2 C25 C30 C40 0.34(17)
C27 C26 C31 C32 109.58(16)
C25 C26 C31 C32 -72.56(19)
C27 C26 C31 C36 -65.04(18)
C25 C26 C31 C36 112.82(16)
C36 C31 C32 C33 -0.5(2)
C26 C31 C32 C33 -175.04(13)
C36 C31 C32 C37 178.97(13)
C26 C31 C32 C37 4.4(2)
C31 C32 C33 C34 1.3(2)
C37 C32 C33 C34 -178.16(14)
C32 C33 C34 C35 -1.7(2)
C32 C33 C34 C38 176.82(14)
C33 C34 C35 C36 1.4(2)
C38 C34 C35 C36 -177.20(15)
C34 C35 C36 C31 -0.6(2)
C34 C35 C36 C39 179.29(15)
C32 C31 C36 C35 0.1(2)
C26 C31 C36 C35 174.86(13)
C32 C31 C36 C39 -179.75(14)
C26 C31 C36 C39 -5.0(2)
C29 C30 C40 C45 -70.41(17)
C25 C30 C40 C45 105.96(15)
C29 C30 C40 C41 107.25(15)
C25 C30 C40 C41 -76.39(17)
C45 C40 C41 C42 -2.80(19)
C30 C40 C41 C42 179.57(12)
C45 C40 C41 C46 176.09(13)
C30 C40 C41 C46 -1.5(2)
C40 C41 C42 C43 -0.3(2)
C46 C41 C42 C43 -179.19(13)
C41 C42 C43 C44 2.7(2)
C41 C42 C43 C47 -177.59(13)
C42 C43 C44 C45 -2.1(2)
C47 C43 C44 C45 178.20(13)
C43 C44 C45 C40 -0.9(2)
C43 C44 C45 C48 177.90(12)
C41 C40 C45 C44 3.39(19)
C30 C40 C45 C44 -178.91(12)
C41 C40 C45 C48 -175.43(12)
C30 C40 C45 C48 2.27(18)
